data_2107219
loop_
_publ_author_name
'Becht, H.Y.'
'Struikmans, R.'

_publ_section_title
;
 A monoclinic high-temperature modification of potassium carbonate
;
_journal_name_full 'Acta Crystallographica B (24,1968-38,1982)'
_journal_page_first 3344
_journal_page_last 3346
_journal_volume 32
_journal_year 1976
_chemical_formula_sum 'C K2 O3'
_chemical_name_systematic 'K2 (C O3)'
_space_group_IT_number 15
_symmetry_space_group_name_Hall '-C 2yc'
_symmetry_space_group_name_H-M 'C 1 2/c 1'
_cell_angle_alpha 90
_cell_angle_beta 96.8
_cell_angle_gamma 90
_cell_formula_units_Z 4
_cell_length_a 5.675
_cell_length_b 9.92
_cell_length_c 7.018
_cell_volume 392.306
_citation_journal_id_ASTM ACBCAR
_cod_data_source_file Becht_ACBCAR_1976_1433.cif
_cod_data_source_block C1K2O3
_cod_original_cell_volume 392.3061
_cod_original_formula_sum 'C1 K2 O3'
_cod_database_code 2107219

loop_
_symmetry_equiv_pos_as_xyz
x,y,z
-x,y,-z+1/2
-x,-y,-z
x,-y,z-1/2
x+1/2,y+1/2,z
-x+1/2,y+1/2,-z+1/2
-x+1/2,-y+1/2,-z
x+1/2,-y+1/2,z-1/2

loop_
_atom_site_label
_atom_site_type_symbol
_atom_site_fract_x
_atom_site_fract_y
_atom_site_fract_z
_atom_site_occupancy
_atom_site_U_iso_or_equiv
O1 O-2 0.5 0.702 0.75 1 0.0
K2 K+1 0 0.332 0.25 1 0.0
O2 O-2 0.678 0.895 0.707 1 0.0
K1 K+1 0.5 0.5 0.5 1 0.0
C1 C+4 0 0.333 0.75 1 0.0
